data_2023227
loop_
_publ_author_name
'Loukopoulos, Edward'
'Papatriantafyllopoulou, Constantina'
'Moushi, Eleni'
'Kitos, Alexandros A.'
'Tasiopoulos, Anastasios J.'
'Perlepes, Spyros P.'
'Nastopoulos, Vassilios'

_publ_section_title
;
 Solvatomorphism in a series of copper(II) complexes with the
 5-phenylimidazole/perchlorate system as ligands.
;
_journal_issue 'Pt 4'
_journal_name_full 'Acta crystallographica Section B, Structural science, crystal engineering and materials'
_journal_page_first 347
_journal_page_last 359
_journal_paper_doi 10.1107/S2052520624005948
_journal_volume 80
_journal_year 2024
_chemical_formula_moiety 'C36 H32 Cl2 Cu N8 O8, 2(C4 H10 O)'
_chemical_formula_sum 'C44 H52 Cl2 Cu N8 O10'
_chemical_formula_weight 987.37
_space_group_crystal_system triclinic
_space_group_IT_number 2
_space_group_name_Hall '-P 1'
_space_group_name_H-M_alt 'P -1'
_atom_sites_solution_hydrogens mixed
_atom_sites_solution_primary direct
_atom_sites_solution_secondary difmap
_audit_creation_method SHELXL-2014/7
_cell_angle_alpha 106.181(5)
_cell_angle_beta 96.455(4)
_cell_angle_gamma 106.527(5)
_cell_formula_units_Z 1
_cell_length_a 9.4157(5)
_cell_length_b 9.9855(6)
_cell_length_c 13.6726(7)
_cell_measurement_reflns_used 3159
_cell_measurement_temperature 100(2)
_cell_measurement_theta_max 74.0670
_cell_measurement_theta_min 4.8640
_cell_volume 1157.64(12)
_computing_cell_refinement 'CrysAlisPro 1.171.38.43 (Rigaku OD, 2015)'
_computing_data_collection 'CrysAlisPro 1.171.38.43 (Rigaku OD, 2015)'
_computing_data_reduction 'CrysAlisPro 1.171.38.43 (Rigaku OD, 2015)'
_computing_molecular_graphics 'PLATON v.270519 (Spek, 2009); MERCURY v.2020.3.0 (Macrae et al., 2020)'
_computing_publication_material 'WINGX v.2018.3 (Farrugia, 2012); OLEX2 v.1.3.0 (Dolomanov et al., 2009)'
_computing_structure_refinement 'SHELXL-2014/7 (Sheldrick, 2015)'
_computing_structure_solution 'SHELXT-2018/2 (Sheldrick, 2015); SIR92 (Altomare et al., 1994)'
_diffrn_ambient_temperature 100(2)
_diffrn_detector_area_resol_mean 10.4223
_diffrn_measured_fraction_theta_full 0.986
_diffrn_measured_fraction_theta_max 0.982
_diffrn_measurement_device_type 'Oxford Diffraction SuperNova with Atlas CCD detector'
_diffrn_measurement_method '\w scans'
_diffrn_radiation_type CuK\a
_diffrn_radiation_wavelength 1.54184
_diffrn_reflns_av_R_equivalents 0.0346
_diffrn_reflns_av_unetI/netI 0.0489
_diffrn_reflns_Laue_measured_fraction_full 0.986
_diffrn_reflns_Laue_measured_fraction_max 0.982
_diffrn_reflns_limit_h_max 9
_diffrn_reflns_limit_h_min -11
_diffrn_reflns_limit_k_max 11
_diffrn_reflns_limit_k_min -8
_diffrn_reflns_limit_l_max 16
_diffrn_reflns_limit_l_min -16
_diffrn_reflns_number 7216
_diffrn_reflns_point_group_measured_fraction_full 0.986
_diffrn_reflns_point_group_measured_fraction_max 0.982
_diffrn_reflns_theta_full 67.684
_diffrn_reflns_theta_max 68.998
_diffrn_reflns_theta_min 3.441
_diffrn_source 'SuperNova (Cu) X-ray Source'
_exptl_absorpt_coefficient_mu 2.277
_exptl_absorpt_correction_T_max 1.000
_exptl_absorpt_correction_T_min 0.815
_exptl_absorpt_correction_type multi-scan
_exptl_absorpt_process_details
;
CrysAlisPro 1.171.38.43 (Rigaku Oxford Diffraction, 2015)
Empirical absorption correction using spherical harmonics,
 implemented in SCALE3 ABSPACK scaling algorithm.
;
_exptl_crystal_colour purple
_exptl_crystal_density_diffrn 1.416
_exptl_crystal_density_method 'not measured'
_exptl_crystal_description block
_exptl_crystal_F_000 515
_exptl_crystal_size_max 0.16
_exptl_crystal_size_mid 0.09
_exptl_crystal_size_min 0.09
_refine_diff_density_max 1.545
_refine_diff_density_min -0.507
_refine_diff_density_rms 0.087
_refine_ls_extinction_method none
_refine_ls_goodness_of_fit_ref 1.064
_refine_ls_hydrogen_treatment mixed
_refine_ls_matrix_type full
_refine_ls_number_parameters 306
_refine_ls_number_reflns 4229
_refine_ls_number_restraints 3
_refine_ls_restrained_S_all 1.063
_refine_ls_R_factor_all 0.0680
_refine_ls_R_factor_gt 0.0587
_refine_ls_shift/su_max 0.001
_refine_ls_shift/su_mean 0.000
_refine_ls_structure_factor_coef Fsqd
_refine_ls_weighting_details 'w=1/[\s^2^(Fo^2^)+(0.0681P)^2^+2.4911P] where P=(Fo^2^+2Fc^2^)/3'
_refine_ls_weighting_scheme calc
_refine_ls_wR_factor_gt 0.1498
_refine_ls_wR_factor_ref 0.1564
_reflns_Friedel_coverage 0.000
_reflns_number_gt 3607
_reflns_number_total 4229
_reflns_threshold_expression 'I > 2\s(I)'
_cod_data_source_file aw5090sup1.cif
_cod_data_source_block 6
_cod_depositor_comments 'Adding full bibliography for 2023223--2023233.cif.'
_cod_database_code 2023227
_cod_database_fobs_code 2023227
_shelx_shelxl_version_number 2014/7
_shelx_space_group_comment
;
The symmetry employed for this shelxl refinement is uniquely defined
by the following loop, which should always be used as a source of
symmetry information in preference to the above space-group names.
They are only intended as comments.
;
_shelx_estimated_absorpt_t_min 0.712
_shelx_estimated_absorpt_t_max 0.821

loop_
_space_group_symop_operation_xyz
'x, y, z'
'-x, -y, -z'

loop_
_atom_site_label
_atom_site_type_symbol
_atom_site_fract_x
_atom_site_fract_y
_atom_site_fract_z
_atom_site_U_iso_or_equiv
_atom_site_adp_type
_atom_site_occupancy
_atom_site_site_symmetry_order
_atom_site_calc_flag
_atom_site_refinement_flags_posn
_atom_site_refinement_flags_adp
_atom_site_refinement_flags_occupancy
_atom_site_disorder_assembly
_atom_site_disorder_group
Cu Cu 0.0000 0.0000 0.0000 0.01616(19) Uani 1 2 d S . P . .
N1B N -0.3501(3) -0.1331(3) -0.2577(2) 0.0228(6) Uani 1 1 d D . . . .
H1B H -0.437(3) -0.138(5) -0.288(3) 0.034 Uiso 1 1 d D U . . .
C2B C -0.2871(4) -0.0627(4) -0.1561(3) 0.0207(7) Uani 1 1 d . . . . .
H2B H -0.3346 -0.0139 -0.1068 0.025 Uiso 1 1 calc R U . . .
N3B N -0.1511(3) -0.0708(3) -0.1345(2) 0.0190(6) Uani 1 1 d . . . . .
C4B C -0.1252(4) -0.1514(4) -0.2265(3) 0.0198(7) Uani 1 1 d . . . . .
H4B H -0.0353 -0.1748 -0.2344 0.024 Uiso 1 1 calc R U . . .
C5B C -0.2491(4) -0.1922(4) -0.3044(3) 0.0209(7) Uani 1 1 d . . . . .
C6B C -0.2794(4) -0.2814(4) -0.4139(3) 0.0250(7) Uani 1 1 d . . . . .
C7B C -0.4042(5) -0.2930(5) -0.4852(3) 0.0375(10) Uani 1 1 d . . . . .
H7B H -0.4709 -0.2405 -0.4629 0.045 Uiso 1 1 calc R U . . .
C8B C -0.4317(6) -0.3808(6) -0.5884(3) 0.0456(11) Uani 1 1 d . . . . .
H8B H -0.5178 -0.3890 -0.6361 0.055 Uiso 1 1 calc R U . . .
C9B C -0.3351(5) -0.4557(5) -0.6220(3) 0.0428(11) Uani 1 1 d . . . . .
H9B H -0.3534 -0.5143 -0.6930 0.051 Uiso 1 1 calc R U . . .
C10B C -0.2114(5) -0.4457(5) -0.5523(3) 0.0408(10) Uani 1 1 d . . . . .
H10B H -0.1449 -0.4980 -0.5754 0.049 Uiso 1 1 calc R U . . .
C11B C -0.1841(4) -0.3597(5) -0.4491(3) 0.0328(9) Uani 1 1 d . . . . .
H11B H -0.0992 -0.3541 -0.4016 0.039 Uiso 1 1 calc R U . . .
N1A N -0.2190(3) -0.3371(3) 0.1025(2) 0.0232(6) Uani 1 1 d D . . . .
H1A H -0.219(5) -0.414(3) 0.119(4) 0.035 Uiso 1 1 d D U . . .
C2A C -0.1037(4) -0.2568(4) 0.0722(3) 0.0228(7) Uani 1 1 d . . . . .
H2A H -0.0117 -0.2769 0.0660 0.027 Uiso 1 1 calc R U . . .
N3A N -0.1358(3) -0.1457(3) 0.0520(2) 0.0188(6) Uani 1 1 d . . . . .
C4A C -0.2790(4) -0.1564(4) 0.0700(3) 0.0195(7) Uani 1 1 d . . . . .
H4A H -0.3321 -0.0912 0.0613 0.023 Uiso 1 1 calc R U . . .
C5A C -0.3327(4) -0.2753(4) 0.1022(2) 0.0194(7) Uani 1 1 d . . . . .
C6A C -0.4780(4) -0.3365(4) 0.1297(3) 0.0212(7) Uani 1 1 d . . . . .
C7A C -0.5286(4) -0.4809(4) 0.1310(3) 0.0241(7) Uani 1 1 d . . . . .
H7A H -0.4679 -0.5421 0.1144 0.029 Uiso 1 1 calc R U . . .
C8A C -0.6664(5) -0.5361(4) 0.1562(3) 0.0314(9) Uani 1 1 d . . . . .
H8A H -0.6991 -0.6346 0.1577 0.038 Uiso 1 1 calc R U . . .
C9A C -0.7573(4) -0.4494(5) 0.1792(3) 0.0330(9) Uani 1 1 d . . . . .
H9A H -0.8528 -0.4883 0.1954 0.040 Uiso 1 1 calc R U . . .
C10A C -0.7076(5) -0.3052(5) 0.1784(4) 0.0387(10) Uani 1 1 d . . . . .
H10A H -0.7692 -0.2447 0.1943 0.046 Uiso 1 1 calc R U . . .
C11A C -0.5681(4) -0.2490(5) 0.1545(3) 0.0330(9) Uani 1 1 d . . . . .
H11A H -0.5341 -0.1496 0.1551 0.040 Uiso 1 1 calc R U . . .
Cl Cl -0.21727(9) 0.26311(9) 0.13288(7) 0.0245(2) Uani 1 1 d . . . . .
O1 O -0.1434(3) 0.1819(3) 0.0647(2) 0.0311(6) Uani 1 1 d . . . . .
O2 O -0.1656(3) 0.2691(4) 0.2382(2) 0.0433(8) Uani 1 1 d . . . . .
O3 O -0.3760(3) 0.1947(4) 0.1031(3) 0.0518(9) Uani 1 1 d . . . . .
O4 O -0.1747(5) 0.4106(4) 0.1304(4) 0.0629(11) Uani 1 1 d . . . . .
C12 C 0.1393(10) 0.8326(10) 0.3981(6) 0.095(3) Uani 1 1 d . . . . .
H12A H 0.0964 0.7445 0.3362 0.142 Uiso 1 1 calc R U . . .
H12B H 0.2153 0.9087 0.3818 0.142 Uiso 1 1 calc R U . . .
H12C H 0.0584 0.8703 0.4198 0.142 Uiso 1 1 calc R U . . .
C13 C 0.2106(8) 0.7945(9) 0.4825(5) 0.0720(19) Uani 1 1 d . . . . .
H13A H 0.2796 0.7412 0.4559 0.086 Uiso 1 1 calc R U . . .
H13B H 0.1309 0.7264 0.5039 0.086 Uiso 1 1 calc R U . . .
C14 C 0.3055(6) 0.9361(7) 0.5838(4) 0.0518(13) Uani 1 1 d . . . . .
H14 H 0.3884 1.0044 0.5637 0.062 Uiso 1 1 calc R U . . .
C15 C 0.2024(7) 1.0162(7) 0.6278(4) 0.0603(15) Uani 1 1 d . . . . .
H15A H 0.1658 1.0587 0.5778 0.091 Uiso 1 1 calc R U . . .
H15B H 0.2580 1.0953 0.6930 0.091 Uiso 1 1 calc R U . . .
H15C H 0.1161 0.9467 0.6414 0.091 Uiso 1 1 calc R U . . .
O5 O 0.3701(3) 0.8788(4) 0.6566(2) 0.0396(7) Uani 1 1 d D . . . .
H5 H 0.306(5) 0.829(6) 0.680(4) 0.059 Uiso 1 1 d D U . . .

loop_
_atom_site_aniso_label
_atom_site_aniso_U_11
_atom_site_aniso_U_22
_atom_site_aniso_U_33
_atom_site_aniso_U_23
_atom_site_aniso_U_13
_atom_site_aniso_U_12
Cu 0.0162(3) 0.0152(3) 0.0177(3) 0.0068(3) 0.0034(2) 0.0046(3)
N1B 0.0214(14) 0.0263(15) 0.0203(14) 0.0040(11) 0.0024(11) 0.0117(12)
C2B 0.0216(16) 0.0210(16) 0.0208(16) 0.0054(13) 0.0049(13) 0.0100(13)
N3B 0.0214(14) 0.0173(13) 0.0177(13) 0.0066(11) 0.0028(11) 0.0053(11)
C4B 0.0182(15) 0.0234(17) 0.0204(16) 0.0084(13) 0.0050(13) 0.0091(13)
C5B 0.0211(16) 0.0211(16) 0.0226(17) 0.0079(13) 0.0070(13) 0.0087(13)
C6B 0.0240(17) 0.0285(18) 0.0230(17) 0.0074(14) 0.0040(14) 0.0108(15)
C7B 0.038(2) 0.053(3) 0.0225(19) 0.0041(17) 0.0020(16) 0.025(2)
C8B 0.045(3) 0.062(3) 0.024(2) 0.0010(19) -0.0040(18) 0.027(2)
C9B 0.049(3) 0.054(3) 0.0196(18) -0.0010(18) 0.0053(17) 0.021(2)
C10B 0.041(2) 0.050(3) 0.031(2) -0.0001(18) 0.0086(18) 0.025(2)
C11B 0.0282(19) 0.042(2) 0.0256(18) 0.0034(16) 0.0035(15) 0.0159(17)
N1A 0.0248(15) 0.0186(14) 0.0284(15) 0.0131(12) 0.0038(12) 0.0057(12)
C2A 0.0192(16) 0.0202(17) 0.0299(18) 0.0116(14) 0.0038(14) 0.0049(13)
N3A 0.0170(13) 0.0175(13) 0.0218(13) 0.0086(11) 0.0031(11) 0.0037(11)
C4A 0.0171(15) 0.0188(16) 0.0224(16) 0.0074(13) 0.0024(12) 0.0055(13)
C5A 0.0187(16) 0.0192(16) 0.0185(15) 0.0057(12) -0.0001(12) 0.0056(13)
C6A 0.0208(16) 0.0215(17) 0.0191(15) 0.0085(13) 0.0017(13) 0.0030(13)
C7A 0.0279(18) 0.0215(17) 0.0173(15) 0.0042(13) 0.0038(13) 0.0021(14)
C8A 0.035(2) 0.0258(19) 0.0214(17) 0.0067(14) 0.0056(15) -0.0067(16)
C9A 0.0203(17) 0.042(2) 0.031(2) 0.0136(17) 0.0054(15) -0.0003(16)
C10A 0.0249(19) 0.044(2) 0.055(3) 0.024(2) 0.0122(18) 0.0133(18)
C11A 0.0237(18) 0.032(2) 0.052(2) 0.0242(18) 0.0102(17) 0.0099(16)
Cl 0.0239(4) 0.0237(4) 0.0324(4) 0.0111(3) 0.0105(3) 0.0136(3)
O1 0.0402(15) 0.0319(14) 0.0283(13) 0.0084(11) 0.0127(11) 0.0217(12)
O2 0.0380(16) 0.069(2) 0.0283(14) 0.0108(14) 0.0109(12) 0.0288(15)
O3 0.0216(15) 0.083(3) 0.057(2) 0.0337(19) 0.0085(14) 0.0141(15)
O4 0.066(2) 0.0317(18) 0.108(3) 0.0313(19) 0.023(2) 0.0301(17)
C12 0.113(6) 0.125(7) 0.062(4) 0.022(4) 0.018(4) 0.070(6)
C13 0.071(4) 0.116(6) 0.058(3) 0.031(4) 0.025(3) 0.067(4)
C14 0.037(2) 0.085(4) 0.052(3) 0.040(3) 0.014(2) 0.028(3)
C15 0.066(4) 0.064(3) 0.047(3) 0.002(2) -0.008(3) 0.040(3)
O5 0.0283(15) 0.061(2) 0.0373(16) 0.0202(14) 0.0059(12) 0.0223(14)

loop_
_atom_type_symbol
_atom_type_description
_atom_type_scat_dispersion_real
_atom_type_scat_dispersion_imag
_atom_type_scat_source
C C 0.0181 0.0091 'International Tables Vol C Tables 4.2.6.8 and 6.1.1.4'
H H 0.0000 0.0000 'International Tables Vol C Tables 4.2.6.8 and 6.1.1.4'
N N 0.0311 0.0180 'International Tables Vol C Tables 4.2.6.8 and 6.1.1.4'
O O 0.0492 0.0322 'International Tables Vol C Tables 4.2.6.8 and 6.1.1.4'
Cl Cl 0.3639 0.7018 'International Tables Vol C Tables 4.2.6.8 and 6.1.1.4'
Cu Cu -1.9646 0.5888 'International Tables Vol C Tables 4.2.6.8 and 6.1.1.4'

loop_
_geom_angle_atom_site_label_1
_geom_angle_atom_site_label_2
_geom_angle_atom_site_label_3
_geom_angle
_geom_angle_site_symmetry_1
_geom_angle_site_symmetry_3
_geom_angle_publ_flag
N3A Cu N3A 180.0 2 . ?
N3A Cu N3B 89.10(11) 2 . ?
N3A Cu N3B 90.90(11) . . ?
N3A Cu N3B 90.90(11) 2 2 ?
N3A Cu N3B 89.10(11) . 2 ?
N3B Cu N3B 180.0 . 2 ?
C2B N1B C5B 108.2(3) . . ?
C2B N1B H1B 125(3) . . ?
C5B N1B H1B 127(3) . . ?
N3B C2B N1B 110.8(3) . . ?
N3B C2B H2B 124.6 . . ?
N1B C2B H2B 124.6 . . ?
C2B N3B C4B 106.5(3) . . ?
C2B N3B Cu 131.9(2) . . ?
C4B N3B Cu 121.5(2) . . ?
C5B C4B N3B 109.4(3) . . ?
C5B C4B H4B 125.3 . . ?
N3B C4B H4B 125.3 . . ?
C4B C5B N1B 105.1(3) . . ?
C4B C5B C6B 130.5(3) . . ?
N1B C5B C6B 124.4(3) . . ?
C11B C6B C7B 118.3(3) . . ?
C11B C6B C5B 119.9(3) . . ?
C7B C6B C5B 121.8(3) . . ?
C8B C7B C6B 120.5(4) . . ?
C8B C7B H7B 119.8 . . ?
C6B C7B H7B 119.8 . . ?
C9B C8B C7B 120.4(4) . . ?
C9B C8B H8B 119.8 . . ?
C7B C8B H8B 119.8 . . ?
C8B C9B C10B 119.8(4) . . ?
C8B C9B H9B 120.1 . . ?
C10B C9B H9B 120.1 . . ?
C9B C10B C11B 120.1(4) . . ?
C9B C10B H10B 119.9 . . ?
C11B C10B H10B 119.9 . . ?
C10B C11B C6B 120.9(4) . . ?
C10B C11B H11B 119.6 . . ?
C6B C11B H11B 119.6 . . ?
C2A N1A C5A 108.6(3) . . ?
C2A N1A H1A 124(3) . . ?
C5A N1A H1A 128(3) . . ?
N3A C2A N1A 110.3(3) . . ?
N3A C2A H2A 124.9 . . ?
N1A C2A H2A 124.9 . . ?
C2A N3A C4A 106.6(3) . . ?
C2A N3A Cu 124.5(2) . . ?
C4A N3A Cu 128.8(2) . . ?
C5A C4A N3A 109.3(3) . . ?
C5A C4A H4A 125.3 . . ?
N3A C4A H4A 125.3 . . ?
C4A C5A N1A 105.1(3) . . ?
C4A C5A C6A 131.4(3) . . ?
N1A C5A C6A 123.5(3) . . ?
C11A C6A C7A 118.8(3) . . ?
C11A C6A C5A 119.4(3) . . ?
C7A C6A C5A 121.8(3) . . ?
C8A C7A C6A 120.6(4) . . ?
C8A C7A H7A 119.7 . . ?
C6A C7A H7A 119.7 . . ?
C7A C8A C9A 120.6(4) . . ?
C7A C8A H8A 119.7 . . ?
C9A C8A H8A 119.7 . . ?
C8A C9A C10A 119.3(4) . . ?
C8A C9A H9A 120.4 . . ?
C10A C9A H9A 120.4 . . ?
C9A C10A C11A 120.1(4) . . ?
C9A C10A H10A 119.9 . . ?
C11A C10A H10A 119.9 . . ?
C6A C11A C10A 120.7(4) . . ?
C6A C11A H11A 119.7 . . ?
C10A C11A H11A 119.7 . . ?
O3 Cl O4 110.8(2) . . ?
O3 Cl O1 110.5(2) . . ?
O4 Cl O1 109.0(2) . . ?
O3 Cl O2 109.75(19) . . ?
O4 Cl O2 107.8(2) . . ?
O1 Cl O2 108.92(17) . . ?
C13 C12 H12A 109.5 . . ?
C13 C12 H12B 109.5 . . ?
H12A C12 H12B 109.5 . . ?
C13 C12 H12C 109.5 . . ?
H12A C12 H12C 109.5 . . ?
H12B C12 H12C 109.5 . . ?
C12 C13 C14 113.8(6) . . ?
C12 C13 H13A 108.8 . . ?
C14 C13 H13A 108.8 . . ?
C12 C13 H13B 108.8 . . ?
C14 C13 H13B 108.8 . . ?
H13A C13 H13B 107.7 . . ?
O5 C14 C15 111.9(4) . . ?
O5 C14 C13 106.1(4) . . ?
C15 C14 C13 109.9(4) . . ?
O5 C14 H14 109.6 . . ?
C15 C14 H14 109.6 . . ?
C13 C14 H14 109.6 . . ?
C14 C15 H15A 109.5 . . ?
C14 C15 H15B 109.5 . . ?
H15A C15 H15B 109.5 . . ?
C14 C15 H15C 109.5 . . ?
H15A C15 H15C 109.5 . . ?
H15B C15 H15C 109.5 . . ?
C14 O5 H5 113(4) . . ?

loop_
_geom_bond_atom_site_label_1
_geom_bond_atom_site_label_2
_geom_bond_distance
_geom_bond_site_symmetry_2
_geom_bond_publ_flag
Cu N3A 1.995(3) 2 ?
Cu N3A 1.995(3) . ?
Cu N3B 2.005(3) . ?
Cu N3B 2.005(3) 2 ?
N1B C2B 1.344(4) . ?
N1B C5B 1.381(4) . ?
N1B H1B 0.858(10) . ?
C2B N3B 1.311(4) . ?
C2B H2B 0.9500 . ?
N3B C4B 1.380(4) . ?
C4B C5B 1.368(5) . ?
C4B H4B 0.9500 . ?
C5B C6B 1.460(5) . ?
C6B C11B 1.392(5) . ?
C6B C7B 1.395(5) . ?
C7B C8B 1.388(6) . ?
C7B H7B 0.9500 . ?
C8B C9B 1.374(7) . ?
C8B H8B 0.9500 . ?
C9B C10B 1.380(6) . ?
C9B H9B 0.9500 . ?
C10B C11B 1.384(6) . ?
C10B H10B 0.9500 . ?
C11B H11B 0.9500 . ?
N1A C2A 1.337(5) . ?
N1A C5A 1.380(5) . ?
N1A H1A 0.858(10) . ?
C2A N3A 1.319(5) . ?
C2A H2A 0.9500 . ?
N3A C4A 1.378(4) . ?
C4A C5A 1.363(5) . ?
C4A H4A 0.9500 . ?
C5A C6A 1.468(5) . ?
C6A C11A 1.385(6) . ?
C6A C7A 1.389(5) . ?
C7A C8A 1.380(5) . ?
C7A H7A 0.9500 . ?
C8A C9A 1.382(6) . ?
C8A H8A 0.9500 . ?
C9A C10A 1.385(6) . ?
C9A H9A 0.9500 . ?
C10A C11A 1.389(6) . ?
C10A H10A 0.9500 . ?
C11A H11A 0.9500 . ?
Cl O3 1.412(3) . ?
Cl O4 1.423(3) . ?
Cl O1 1.433(3) . ?
Cl O2 1.446(3) . ?
C12 C13 1.465(9) . ?
C12 H12A 0.9800 . ?
C12 H12B 0.9800 . ?
C12 H12C 0.9800 . ?
C13 C14 1.622(9) . ?
C13 H13A 0.9900 . ?
C13 H13B 0.9900 . ?
C14 O5 1.438(5) . ?
C14 C15 1.499(7) . ?
C14 H14 1.0000 . ?
C15 H15A 0.9800 . ?
C15 H15B 0.9800 . ?
C15 H15C 0.9800 . ?
O5 H5 0.827(10) . ?
